data_7153985
loop_
_publ_author_name
'Kong, Lili'
'Rao, Mingjin'
'Ou, Jinjie'
'Yin, Jun'
'Lu, Weiqiang'
'Liu, Mingyao'
'Pang, Xiufeng'
'Gao, Shuanhu'

_publ_section_title
;
 Total synthesis and biological studies of cryptocin and derivatives of
 equisetin and fusarisetin A.
;
_journal_issue 38
_journal_name_full 'Organic &amp; biomolecular chemistry'
_journal_page_first 7591
_journal_page_last 7597
_journal_paper_doi 10.1039/c4ob01149j
_journal_volume 12
_journal_year 2014
_chemical_formula_sum 'C21 H31 N O4'
_chemical_formula_weight 361.47
_chemical_name_systematic
; 
 ? 
;
_space_group_IT_number 4
_symmetry_cell_setting monoclinic
_symmetry_space_group_name_Hall 'P 2yb'
_symmetry_space_group_name_H-M 'P 1 21 1'
_atom_sites_solution_hydrogens geom
_atom_sites_solution_primary direct
_atom_sites_solution_secondary difmap
_audit_creation_method SHELXL-97
_cell_angle_alpha 90.00
_cell_angle_beta 91.409(3)
_cell_angle_gamma 90.00
_cell_formula_units_Z 2
_cell_length_a 7.7003(6)
_cell_length_b 8.1539(7)
_cell_length_c 16.0222(13)
_cell_measurement_temperature 173(2)
_cell_volume 1005.69(14)
_computing_structure_refinement 'SHELXL-97 (Sheldrick, 2008)'
_computing_structure_solution 'SHELXS-97 (Sheldrick, 2008)'
_diffrn_ambient_temperature 173(2)
_diffrn_measured_fraction_theta_full 0.993
_diffrn_measured_fraction_theta_max 0.993
_diffrn_radiation_monochromator graphite
_diffrn_radiation_source 'fine-focus sealed tube'
_diffrn_radiation_type MoK\a
_diffrn_radiation_wavelength 0.71073
_diffrn_reflns_av_R_equivalents 0.0438
_diffrn_reflns_av_sigmaI/netI 0.0447
_diffrn_reflns_limit_h_max 9
_diffrn_reflns_limit_h_min -9
_diffrn_reflns_limit_k_max 9
_diffrn_reflns_limit_k_min -9
_diffrn_reflns_limit_l_max 19
_diffrn_reflns_limit_l_min -18
_diffrn_reflns_number 11752
_diffrn_reflns_theta_full 25.01
_diffrn_reflns_theta_max 25.01
_diffrn_reflns_theta_min 2.54
_exptl_absorpt_coefficient_mu 0.082
_exptl_absorpt_correction_T_max 0.9895
_exptl_absorpt_correction_T_min 0.9588
_exptl_absorpt_correction_type multi-scan
_exptl_absorpt_process_details sadabs
_exptl_crystal_colour colorless
_exptl_crystal_density_diffrn 1.194
_exptl_crystal_density_method 'not measured'
_exptl_crystal_description block
_exptl_crystal_F_000 392
_exptl_crystal_size_max 0.52
_exptl_crystal_size_mid 0.42
_exptl_crystal_size_min 0.13
_refine_diff_density_max 0.182
_refine_diff_density_min -0.413
_refine_diff_density_rms 0.035
_refine_ls_abs_structure_details 'Flack H D (1983), Acta Cryst. A39, 876-881'
_refine_ls_abs_structure_Flack -0.7(14)
_refine_ls_extinction_method none
_refine_ls_goodness_of_fit_ref 1.028
_refine_ls_hydrogen_treatment constr
_refine_ls_matrix_type full
_refine_ls_number_parameters 235
_refine_ls_number_reflns 3236
_refine_ls_number_restraints 1
_refine_ls_restrained_S_all 1.028
_refine_ls_R_factor_all 0.0637
_refine_ls_R_factor_gt 0.0448
_refine_ls_shift/su_max 0.000
_refine_ls_shift/su_mean 0.000
_refine_ls_structure_factor_coef Fsqd
_refine_ls_weighting_details 'calc w=1/[\s^2^(Fo^2^)+(0.0507P)^2^+0.2057P] where P=(Fo^2^+2Fc^2^)/3'
_refine_ls_weighting_scheme calc
_refine_ls_wR_factor_gt 0.1010
_refine_ls_wR_factor_ref 0.1113
_reflns_number_gt 2538
_reflns_number_total 3236
_reflns_threshold_expression >2sigma(I)
_cod_data_source_file c4ob01149j2.cif
_cod_data_source_block z
_cod_depositor_comments
;
The following automatic conversions were performed:

'_symmetry_cell_setting' value 'Monoclinic' changed to 'monoclinic'
according to
/usr/data/users/saulius/crontab/automatic-downloads/rss-feeds/RSC/lib/dictionaries/cif_core.dic
dictionary named 'cif_core.dic' version 2.4.2 from 2011-04-26.

Automatic conversion script
Id: cif_fix_values 2281 2013-09-26 08:29:07Z andrius 

 Adding full bibliography for 7153985--7153987.cif.
;
_cod_original_sg_symbol_H-M P2(1)
_cod_database_code 7153985

loop_
_symmetry_equiv_pos_as_xyz
'x, y, z'
'-x, y+1/2, -z'

loop_
_atom_site_label
_atom_site_type_symbol
_atom_site_fract_x
_atom_site_fract_y
_atom_site_fract_z
_atom_site_U_iso_or_equiv
_atom_site_adp_type
_atom_site_occupancy
_atom_site_symmetry_multiplicity
_atom_site_calc_flag
_atom_site_refinement_flags
N1 N 1.0139(3) 0.4161(3) 0.50505(14) 0.0359(5) Uani 1 1 d .
O1 O 1.3066(3) 0.2141(3) 0.48669(14) 0.0609(7) Uani 1 1 d .
H1A H 1.3882 0.1550 0.4702 0.091 Uiso 1 1 calc R
O2 O 1.4145(2) 0.5593(3) 0.58608(12) 0.0495(6) Uani 1 1 d .
O3 O 0.8555(2) 0.3393(3) 0.61850(11) 0.0422(5) Uani 1 1 d .
O4 O 1.0058(2) 0.3645(2) 0.75345(11) 0.0415(5) Uani 1 1 d .
C1 C 1.2443(5) 0.3302(6) 0.3509(2) 0.0774(13) Uani 1 1 d .
H1B H 1.3250 0.2537 0.3249 0.116 Uiso 1 1 calc R
H1C H 1.2434 0.4341 0.3201 0.116 Uiso 1 1 calc R
H1D H 1.1272 0.2830 0.3494 0.116 Uiso 1 1 calc R
C2 C 1.3016(4) 0.3607(4) 0.44054(17) 0.0440(7) Uani 1 1 d .
H2A H 1.4218 0.4071 0.4405 0.053 Uiso 1 1 calc R
C3 C 1.1867(3) 0.4785(4) 0.48885(17) 0.0390(7) Uani 1 1 d .
H3A H 1.1775 0.5856 0.4586 0.047 Uiso 1 1 calc R
C4 C 0.8744(4) 0.4029(4) 0.44293(18) 0.0478(8) Uani 1 1 d .
H4A H 0.7709 0.3577 0.4689 0.072 Uiso 1 1 calc R
H4B H 0.9104 0.3303 0.3978 0.072 Uiso 1 1 calc R
H4C H 0.8477 0.5118 0.4202 0.072 Uiso 1 1 calc R
C5 C 0.9918(3) 0.3975(3) 0.58667(16) 0.0334(6) Uani 1 1 d .
C6 C 1.1420(3) 0.4509(3) 0.63499(16) 0.0317(6) Uani 1 1 d .
H6A H 1.0929 0.5642 0.6384 0.038 Uiso 1 1 calc R
C7 C 1.2665(3) 0.5055(4) 0.57562(17) 0.0370(6) Uani 1 1 d .
C8 C 1.1396(3) 0.4364(3) 0.72235(17) 0.0321(6) Uani 1 1 d .
C9 C 1.2825(3) 0.4911(4) 0.78323(16) 0.0329(6) Uani 1 1 d .
C10 C 1.3261(3) 0.6703(4) 0.76662(18) 0.0420(7) Uani 1 1 d .
H10A H 1.2257 0.7390 0.7793 0.063 Uiso 1 1 calc R
H10B H 1.3551 0.6840 0.7078 0.063 Uiso 1 1 calc R
H10C H 1.4256 0.7031 0.8021 0.063 Uiso 1 1 calc R
C11 C 1.4424(3) 0.3784(4) 0.76436(18) 0.0438(7) Uani 1 1 d .
H11A H 1.4952 0.4193 0.7119 0.053 Uiso 1 1 calc R
C12 C 1.3971(4) 0.1966(5) 0.7512(2) 0.0623(10) Uani 1 1 d .
H12A H 1.5030 0.1351 0.7393 0.094 Uiso 1 1 calc R
H12B H 1.3142 0.1858 0.7042 0.094 Uiso 1 1 calc R
H12C H 1.3452 0.1529 0.8019 0.094 Uiso 1 1 calc R
C13 C 1.5787(3) 0.3923(5) 0.8337(2) 0.0547(9) Uani 1 1 d .
H13A H 1.6928 0.3561 0.8219 0.066 Uiso 1 1 calc R
C14 C 1.5523(4) 0.4501(4) 0.9085(2) 0.0505(8) Uani 1 1 d .
H14A H 1.6470 0.4506 0.9476 0.061 Uiso 1 1 calc R
C15 C 1.3815(3) 0.5153(4) 0.93584(16) 0.0391(7) Uani 1 1 d .
H15A H 1.3901 0.6377 0.9350 0.047 Uiso 1 1 calc R
C16 C 1.2300(3) 0.4676(3) 0.87532(16) 0.0338(6) Uani 1 1 d .
H16A H 1.2056 0.3483 0.8837 0.041 Uiso 1 1 calc R
C17 C 1.0712(3) 0.5631(4) 0.90350(16) 0.0381(7) Uani 1 1 d .
H17A H 1.0954 0.6822 0.9004 0.046 Uiso 1 1 calc R
H17B H 0.9712 0.5389 0.8655 0.046 Uiso 1 1 calc R
C18 C 1.0256(3) 0.5178(4) 0.99231(16) 0.0419(7) Uani 1 1 d .
H18A H 0.9938 0.4002 0.9942 0.050 Uiso 1 1 calc R
H18B H 0.9232 0.5822 1.0090 0.050 Uiso 1 1 calc R
C19 C 1.1745(4) 0.5494(4) 1.05429(17) 0.0422(7) Uani 1 1 d .
H19A H 1.1968 0.6702 1.0553 0.051 Uiso 1 1 calc R
C20 C 1.1307(4) 0.4971(5) 1.14252(18) 0.0589(9) Uani 1 1 d .
H20A H 1.2292 0.5215 1.1804 0.088 Uiso 1 1 calc R
H20B H 1.1068 0.3791 1.1433 0.088 Uiso 1 1 calc R
H20C H 1.0280 0.5572 1.1606 0.088 Uiso 1 1 calc R
C21 C 1.3386(4) 0.4658(4) 1.02470(18) 0.0465(8) Uani 1 1 d .
H21A H 1.3230 0.3454 1.0272 0.056 Uiso 1 1 calc R
H21B H 1.4371 0.4952 1.0627 0.056 Uiso 1 1 calc R

loop_
_atom_site_aniso_label
_atom_site_aniso_U_11
_atom_site_aniso_U_22
_atom_site_aniso_U_33
_atom_site_aniso_U_23
_atom_site_aniso_U_13
_atom_site_aniso_U_12
N1 0.0376(11) 0.0386(14) 0.0315(13) -0.0005(10) -0.0019(9) 0.0077(10)
O1 0.0793(15) 0.0412(13) 0.0640(15) 0.0137(11) 0.0351(12) 0.0230(11)
O2 0.0381(11) 0.0610(15) 0.0496(13) 0.0051(11) 0.0061(9) -0.0125(10)
O3 0.0346(10) 0.0483(13) 0.0437(12) -0.0129(10) 0.0041(8) -0.0080(9)
O4 0.0369(10) 0.0486(13) 0.0393(11) -0.0020(10) 0.0058(8) -0.0124(9)
C1 0.072(2) 0.119(4) 0.042(2) -0.006(2) 0.0144(17) 0.018(2)
C2 0.0501(16) 0.049(2) 0.0338(16) 0.0095(15) 0.0106(13) 0.0049(14)
C3 0.0453(15) 0.0316(17) 0.0401(17) 0.0096(13) 0.0061(13) 0.0021(13)
C4 0.0541(17) 0.0470(19) 0.0417(17) -0.0065(15) -0.0086(14) 0.0053(15)
C5 0.0326(13) 0.0282(15) 0.0393(16) -0.0057(12) -0.0007(11) 0.0039(12)
C6 0.0305(12) 0.0265(15) 0.0382(16) -0.0021(12) 0.0019(11) 0.0030(11)
C7 0.0369(14) 0.0328(16) 0.0415(16) 0.0046(14) 0.0028(12) 0.0038(12)
C8 0.0313(13) 0.0270(15) 0.0381(16) 0.0001(12) 0.0034(11) 0.0038(11)
C9 0.0285(12) 0.0327(16) 0.0372(15) -0.0013(12) -0.0034(11) 0.0007(12)
C10 0.0420(15) 0.0400(18) 0.0437(18) -0.0002(14) -0.0018(13) -0.0091(13)
C11 0.0337(13) 0.049(2) 0.0483(18) -0.0015(15) 0.0015(12) 0.0068(14)
C12 0.0560(19) 0.053(2) 0.077(3) -0.0116(19) -0.0089(17) 0.0234(17)
C13 0.0303(14) 0.067(2) 0.067(2) 0.0028(19) -0.0032(14) 0.0076(15)
C14 0.0345(14) 0.058(2) 0.058(2) -0.0014(17) -0.0118(14) 0.0045(15)
C15 0.0342(13) 0.0413(17) 0.0413(16) 0.0010(14) -0.0083(12) 0.0000(13)
C16 0.0297(12) 0.0351(17) 0.0364(16) 0.0003(12) -0.0036(11) -0.0032(11)
C17 0.0341(14) 0.0430(18) 0.0367(16) -0.0032(13) -0.0069(12) -0.0010(12)
C18 0.0392(14) 0.0469(19) 0.0395(16) -0.0067(15) -0.0003(12) -0.0025(13)
C19 0.0497(16) 0.0395(18) 0.0372(16) -0.0042(13) -0.0057(13) -0.0060(14)
C20 0.071(2) 0.065(2) 0.0402(18) -0.0045(18) -0.0050(15) -0.022(2)
C21 0.0496(16) 0.043(2) 0.0457(18) -0.0001(14) -0.0169(14) -0.0042(14)

loop_
_atom_type_symbol
_atom_type_description
_atom_type_scat_dispersion_real
_atom_type_scat_dispersion_imag
_atom_type_scat_source
C C 0.0033 0.0016 'International Tables Vol C Tables 4.2.6.8 and 6.1.1.4'
H H 0.0000 0.0000 'International Tables Vol C Tables 4.2.6.8 and 6.1.1.4'
N N 0.0061 0.0033 'International Tables Vol C Tables 4.2.6.8 and 6.1.1.4'
O O 0.0106 0.0060 'International Tables Vol C Tables 4.2.6.8 and 6.1.1.4'

loop_
_geom_angle_atom_site_label_1
_geom_angle_atom_site_label_2
_geom_angle_atom_site_label_3
_geom_angle
C5 N1 C4 123.7(2)
C5 N1 C3 110.8(2)
C4 N1 C3 124.7(2)
O1 C2 C1 111.3(3)
O1 C2 C3 106.1(2)
C1 C2 C3 115.1(3)
N1 C3 C7 103.8(2)
N1 C3 C2 114.5(2)
C7 C3 C2 109.1(2)
O3 C5 N1 124.3(2)
O3 C5 C6 123.8(2)
N1 C5 C6 111.9(2)
C8 C6 C7 135.3(2)
C8 C6 C5 118.6(2)
C7 C6 C5 106.1(2)
O2 C7 C6 130.7(3)
O2 C7 C3 121.9(2)
C6 C7 C3 107.4(2)
O4 C8 C6 116.8(2)
O4 C8 C9 117.2(2)
C6 C8 C9 126.0(2)
C8 C9 C10 109.2(2)
C8 C9 C16 111.9(2)
C10 C9 C16 110.4(2)
C8 C9 C11 105.2(2)
C10 C9 C11 110.5(2)
C16 C9 C11 109.5(2)
C13 C11 C12 108.9(3)
C13 C11 C9 110.3(2)
C12 C11 C9 114.5(2)
C14 C13 C11 125.3(3)
C13 C14 C15 123.7(3)
C14 C15 C21 113.1(2)
C14 C15 C16 112.4(2)
C21 C15 C16 110.0(2)
C17 C16 C15 106.4(2)
C17 C16 C9 116.6(2)
C15 C16 C9 110.8(2)
C18 C17 C16 111.0(2)
C17 C18 C19 112.5(2)
C18 C19 C21 109.8(2)
C18 C19 C20 112.2(2)
C21 C19 C20 111.6(3)
C19 C21 C15 111.9(2)

loop_
_geom_bond_atom_site_label_1
_geom_bond_atom_site_label_2
_geom_bond_distance
N1 C5 1.332(3)
N1 C4 1.450(3)
N1 C3 1.454(3)
O1 C2 1.406(4)
O2 C7 1.229(3)
O3 C5 1.270(3)
O4 C8 1.296(3)
C1 C2 1.513(4)
C2 C3 1.529(4)
C3 C7 1.522(4)
C5 C6 1.443(3)
C6 C8 1.405(4)
C6 C7 1.438(4)
C8 C9 1.519(4)
C9 C10 1.524(4)
C9 C16 1.551(4)
C9 C11 1.572(4)
C11 C13 1.513(4)
C11 C12 1.536(5)
C13 C14 1.309(4)
C14 C15 1.494(4)
C15 C21 1.524(4)
C15 C16 1.548(3)
C16 C17 1.528(4)
C17 C18 1.520(4)
C18 C19 1.520(4)
C19 C21 1.522(4)
C19 C20 1.522(4)

loop_
_geom_torsion_atom_site_label_1
_geom_torsion_atom_site_label_2
_geom_torsion_atom_site_label_3
_geom_torsion_atom_site_label_4
_geom_torsion
C5 N1 C3 C7 -3.2(3)
C4 N1 C3 C7 166.8(2)
C5 N1 C3 C2 115.6(3)
C4 N1 C3 C2 -74.4(3)
O1 C2 C3 N1 -55.7(3)
C1 C2 C3 N1 67.8(3)
O1 C2 C3 C7 60.1(3)
C1 C2 C3 C7 -176.4(3)
C4 N1 C5 O3 12.5(4)
C3 N1 C5 O3 -177.3(3)
C4 N1 C5 C6 -167.6(2)
C3 N1 C5 C6 2.5(3)
O3 C5 C6 C8 0.9(4)
N1 C5 C6 C8 -178.9(2)
O3 C5 C6 C7 179.2(2)
N1 C5 C6 C7 -0.6(3)
C8 C6 C7 O2 -0.8(6)
C5 C6 C7 O2 -178.8(3)
C8 C6 C7 C3 176.5(3)
C5 C6 C7 C3 -1.4(3)
N1 C3 C7 O2 -179.6(3)
C2 C3 C7 O2 57.9(4)
N1 C3 C7 C6 2.7(3)
C2 C3 C7 C6 -119.7(3)
C7 C6 C8 O4 -173.1(3)
C5 C6 C8 O4 4.7(4)
C7 C6 C8 C9 4.4(5)
C5 C6 C8 C9 -177.8(2)
O4 C8 C9 C10 -129.2(3)
C6 C8 C9 C10 53.3(3)
O4 C8 C9 C16 -6.7(3)
C6 C8 C9 C16 175.8(2)
O4 C8 C9 C11 112.1(3)
C6 C8 C9 C11 -65.3(3)
C8 C9 C11 C13 -166.6(2)
C10 C9 C11 C13 75.7(3)
C16 C9 C11 C13 -46.1(3)
C8 C9 C11 C12 -43.3(3)
C10 C9 C11 C12 -161.1(3)
C16 C9 C11 C12 77.1(3)
C12 C11 C13 C14 -108.6(4)
C9 C11 C13 C14 17.9(5)
C11 C13 C14 C15 -1.5(6)
C13 C14 C15 C21 139.8(3)
C13 C14 C15 C16 14.6(5)
C14 C15 C16 C17 -171.6(2)
C21 C15 C16 C17 61.4(3)
C14 C15 C16 C9 -44.0(3)
C21 C15 C16 C9 -170.9(2)
C8 C9 C16 C17 -61.2(3)
C10 C9 C16 C17 60.6(3)
C11 C9 C16 C17 -177.5(2)
C8 C9 C16 C15 176.9(2)
C10 C9 C16 C15 -61.3(3)
C11 C9 C16 C15 60.6(3)
C15 C16 C17 C18 -60.7(3)
C9 C16 C17 C18 175.2(2)
C16 C17 C18 C19 58.3(3)
C17 C18 C19 C21 -52.8(3)
C17 C18 C19 C20 -177.6(3)
C18 C19 C21 C15 53.9(3)
C20 C19 C21 C15 179.0(2)
C14 C15 C21 C19 173.6(3)
C16 C15 C21 C19 -59.9(3)
